data_9007913
loop_
_publ_author_name
'Kolitsch, U.'

_publ_section_title
;
 Refinement of pyrobelonite, PbMnIIVO4(OH), a member of the descloizite group
;
_journal_name_full 'Acta Crystallographica, Section E'
_journal_page_first i119
_journal_page_last i121
_journal_paper_doi 10.1107/S1600536801020037
_journal_volume 57
_journal_year 2001
_chemical_compound_source Synthetic
_chemical_formula_sum 'H Mn O5 Pb V'
_chemical_name_mineral Pyrobelonite
_space_group_IT_number 62
_symmetry_space_group_name_Hall '-P 2ac 2n'
_symmetry_space_group_name_H-M 'P n m a'
_cell_angle_alpha 90
_cell_angle_beta 90
_cell_angle_gamma 90
_cell_formula_units_Z 4
_cell_length_a 7.646
_cell_length_b 6.1790
_cell_length_c 9.507
_cell_volume 449.155
_database_code_amcsd 0010371
_exptl_crystal_density_diffrn 5.828
_cod_original_formula_sum 'Pb Mn V O5 H'
_cod_database_code 9007913

loop_
_space_group_symop_operation_xyz
x,y,z
x,1/2-y,z
-x,1/2+y,-z
1/2-x,1/2+y,1/2+z
1/2+x,1/2-y,1/2-z
1/2+x,y,1/2-z
1/2-x,-y,1/2+z
-x,-y,-z

loop_
_atom_site_aniso_label
_atom_site_aniso_U_11
_atom_site_aniso_U_22
_atom_site_aniso_U_33
_atom_site_aniso_U_12
_atom_site_aniso_U_13
_atom_site_aniso_U_23
Pb 0.01011 0.01714 0.00532 0.00000 0.00006 0.00000
Mn 0.00890 0.00490 0.00570 -0.00070 0.00020 0.00080
V 0.00490 0.00480 0.00290 0.00000 0.00120 0.00000
O1 0.00990 0.00870 0.00580 0.00000 0.00280 0.00000
O2 0.00830 0.03400 0.01060 0.00000 -0.00380 0.00000
O3 0.01370 0.00840 0.00890 0.00120 0.00270 -0.00110
O-h4 0.00500 0.00680 0.00980 0.00000 -0.00310 0.00000

loop_
_atom_site_label
_atom_site_fract_x
_atom_site_fract_y
_atom_site_fract_z
_atom_site_U_iso_or_equiv
_atom_site_type_symbol
_atom_site_attached_hydrogens
Pb 0.13286 0.25000 0.17753 0.01086 Pb 0
Mn 0.00000 0.00000 0.50000 0.00650 Mn 0
V 0.36513 0.75000 0.31118 0.00422 V 0
O1 0.18820 0.75000 0.42740 0.00820 O 0
O2 0.54070 0.75000 0.41330 0.01780 O 0
O3 0.37280 0.51280 0.20990 0.01030 O 0
O-h4 0.15650 0.25000 0.42440 0.00720 O 0
H 0.24300 0.25000 0.46500 0.02000 H 0

loop_
_cod_changelog_entry_id
_cod_changelog_entry_author
_cod_changelog_entry_date
_cod_changelog_entry_text
1
;cod-tools version 3.8.0
Id: cif_guess_AMCSD_atom_types 9581 2023-05-17 12:35:41Z saulius
;
2023-05-18T08:42:20+03:00
;Derived atom types and hydrogen counts
from atom names that follow the AMCSD naming convention
(Wat == water, O-H == hydroxyl).
;
2
;cod-tools version 3.10.1
Id: cif_fix_AMCSD_aniso_labels 10200 2024-08-01 14:09:44Z saulius
;
2024-08-02T12:21:08+03:00
;Changed the following '_atom_site_aniso_label' values:
'Oh4' -> 'O-h4'
;

loop_
_cod_related_entry_id
_cod_related_entry_database
_cod_related_entry_code
1 AMCSD 0010371
